data_7037131
loop_
_publ_author_name
'Tazelaar, Cornelis G. J.'
'Nicolas, Emmanuel'
'van Dijk, Tom'
'Broere, Dani\"el L J'
'Cardol, Mitchel'
'Lutz, Martin'
'Gudat, Dietrich'
'Slootweg, J. Chris'
'Lammertsma, Koop'

_publ_section_title
;
 Tris(pyrazolyl)phosphines with copper(i): from monomers to polymers.
;
_journal_issue 5
_journal_name_full 'Dalton transactions (Cambridge, England : 2003)'
_journal_page_first 2237
_journal_page_last 2249
_journal_paper_doi 10.1039/c5dt03994k
_journal_volume 45
_journal_year 2016
_chemical_formula_moiety 'C33 H36 Cu N6 P2, F6 P, C H2 Cl2'
_chemical_formula_sum 'C34 H38 Cl2 Cu F6 N6 P3'
_chemical_formula_weight 872.05
_space_group_crystal_system monoclinic
_space_group_IT_number 14
_space_group_name_Hall '-P 2yn'
_space_group_name_H-M_alt 'P 1 21/n 1'
_symmetry_space_group_name_Hall '-P 2yn'
_symmetry_space_group_name_H-M 'P 1 21/n 1'
_atom_sites_solution_hydrogens geom
_atom_sites_solution_primary heavy
_atom_sites_solution_secondary difmap
_audit_creation_method SHELXL-2014/7
_audit_update_record
;
2015-09-24 deposited with the CCDC.
2015-11-05 downloaded from the CCDC.
;
_cell_angle_alpha 90
_cell_angle_beta 90.6316(2)
_cell_angle_gamma 90
_cell_formula_units_Z 8
_cell_length_a 14.3558(1)
_cell_length_b 31.5939(2)
_cell_length_c 16.7621(1)
_cell_measurement_reflns_used 144459
_cell_measurement_temperature 150(2)
_cell_measurement_theta_max 27.48
_cell_measurement_theta_min 1.02
_cell_volume 7602.08(8)
_computing_cell_refinement HKL2000
_computing_data_collection 'Nonius COLLECT'
_computing_data_reduction 'HKL2000, denzox, sadabs'
_computing_structure_refinement 'SHELXL-2014/7 (Sheldrick, 2014)'
_computing_structure_solution 'DIRDIF-08 (Beurskens et al., 2008)'
_diffrn_ambient_temperature 150(2)
_diffrn_measured_fraction_theta_full 1.000
_diffrn_measured_fraction_theta_max 0.999
_diffrn_measurement_device_type 'Nonius KappaCCD'
_diffrn_measurement_method '\f and \w scans'
_diffrn_radiation_type MoK\a
_diffrn_radiation_wavelength 0.71073
_diffrn_reflns_av_R_equivalents 0.0667
_diffrn_reflns_av_unetI/netI 0.0423
_diffrn_reflns_laue_measured_fraction_full 1.000
_diffrn_reflns_laue_measured_fraction_max 0.999
_diffrn_reflns_limit_h_max 18
_diffrn_reflns_limit_h_min -18
_diffrn_reflns_limit_k_max 40
_diffrn_reflns_limit_k_min -40
_diffrn_reflns_limit_l_max 21
_diffrn_reflns_limit_l_min -21
_diffrn_reflns_number 102481
_diffrn_reflns_point_group_measured_fraction_full 1.000
_diffrn_reflns_point_group_measured_fraction_max 0.999
_diffrn_reflns_theta_full 25.242
_diffrn_reflns_theta_max 27.459
_diffrn_reflns_theta_min 1.289
_diffrn_source 'rotating anode'
_exptl_absorpt_coefficient_mu 0.906
_exptl_absorpt_correction_T_max 0.89
_exptl_absorpt_correction_T_min 0.54
_exptl_absorpt_correction_type multi-scan
_exptl_absorpt_process_details SADABS-2006/1
_exptl_crystal_colour colourless
_exptl_crystal_density_diffrn 1.524
_exptl_crystal_description block
_exptl_crystal_F_000 3568
_exptl_crystal_size_max 0.51
_exptl_crystal_size_mid 0.36
_exptl_crystal_size_min 0.12
_refine_diff_density_max 1.392
_refine_diff_density_min -1.311
_refine_diff_density_rms 0.075
_refine_ls_extinction_method none
_refine_ls_goodness_of_fit_ref 1.026
_refine_ls_hydrogen_treatment constr
_refine_ls_matrix_type full
_refine_ls_number_parameters 1014
_refine_ls_number_reflns 17382
_refine_ls_number_restraints 934
_refine_ls_restrained_S_all 1.098
_refine_ls_R_factor_all 0.0729
_refine_ls_R_factor_gt 0.0481
_refine_ls_shift/su_max 0.018
_refine_ls_shift/su_mean 0.000
_refine_ls_structure_factor_coef Fsqd
_refine_ls_weighting_details 'w=1/[\s^2^(Fo^2^)+(0.0467P)^2^+12.6251P] where P=(Fo^2^+2Fc^2^)/3'
_refine_ls_weighting_scheme calc
_refine_ls_wR_factor_gt 0.1134
_refine_ls_wR_factor_ref 0.1250
_reflns_Friedel_coverage 0.000
_reflns_number_gt 12960
_reflns_number_total 17382
_reflns_threshold_expression 'I > 2\s(I)'
_cod_data_source_file c5dt03994k2.cif
_cod_data_source_block s4104a
_cod_depositor_comments 'Adding full bibliography for 7037130--7037135.cif.'
_cod_database_code 7037131
_shelx_shelxl_version_number 2014/7
_shelx_space_group_comment
;
The symmetry employed for this shelxl refinement is uniquely defined
by the following loop, which should always be used as a source of
symmetry information in preference to the above space-group names.
They are only intended as comments.
;

loop_
_space_group_symop_operation_xyz
'x, y, z'
'-x+1/2, y+1/2, -z+1/2'
'-x, -y, -z'
'x-1/2, -y-1/2, z-1/2'

loop_
_atom_site_label
_atom_site_type_symbol
_atom_site_fract_x
_atom_site_fract_y
_atom_site_fract_z
_atom_site_U_iso_or_equiv
_atom_site_adp_type
_atom_site_occupancy
_atom_site_site_symmetry_order
_atom_site_calc_flag
_atom_site_refinement_flags_posn
_atom_site_refinement_flags_adp
_atom_site_refinement_flags_occupancy
_atom_site_disorder_assembly
_atom_site_disorder_group
Cu1 Cu 0.25584(2) 0.18921(2) 0.53095(2) 0.02273(9) Uani 1 1 d . . . . .
P11 P 0.25420(6) 0.19523(2) 0.33153(5) 0.02725(16) Uani 1 1 d . . . . .
P12 P 0.25355(5) 0.19014(2) 0.66107(4) 0.02115(14) Uani 1 1 d . . . . .
N11 N 0.34722(17) 0.21744(7) 0.38090(14) 0.0244(5) Uani 1 1 d . . . . .
N12 N 0.35064(17) 0.22461(7) 0.46256(14) 0.0242(5) Uani 1 1 d . . . . .
N21 N 0.25504(19) 0.14573(8) 0.37334(16) 0.0303(6) Uani 1 1 d . . . . .
N22 N 0.27264(18) 0.13821(8) 0.45358(15) 0.0281(5) Uani 1 1 d . . . . .
N31 N 0.16314(17) 0.21799(8) 0.38055(15) 0.0265(5) Uani 1 1 d . . . . .
N32 N 0.14759(17) 0.21371(8) 0.46167(14) 0.0252(5) Uani 1 1 d . . . . .
C11 C 0.4326(2) 0.24256(9) 0.47672(18) 0.0262(6) Uani 1 1 d . . . . .
C12 C 0.4838(2) 0.24636(10) 0.40573(19) 0.0314(7) Uani 1 1 d . . . . .
H12 H 0.5447 0.2578 0.4007 0.038 Uiso 1 1 calc R U . . .
C13 C 0.4295(2) 0.23058(10) 0.34623(19) 0.0303(7) Uani 1 1 d . . . . .
C14 C 0.4601(2) 0.25710(11) 0.55817(19) 0.0358(7) Uani 1 1 d . . . . .
H14A H 0.4089 0.2518 0.5951 0.054 Uiso 1 1 calc R U . . .
H14B H 0.4739 0.2875 0.5569 0.054 Uiso 1 1 calc R U . . .
H14C H 0.5155 0.2416 0.5761 0.054 Uiso 1 1 calc R U . . .
C15 C 0.4483(3) 0.22589(13) 0.2588(2) 0.0453(9) Uani 1 1 d . . . . .
H15A H 0.4281 0.2515 0.2307 0.068 Uiso 1 1 calc R U . . .
H15B H 0.4138 0.2015 0.2379 0.068 Uiso 1 1 calc R U . . .
H15C H 0.5151 0.2216 0.2509 0.068 Uiso 1 1 calc R U . . .
C21 C 0.2828(2) 0.09661(9) 0.4598(2) 0.0350(7) Uani 1 1 d . . . . .
C22 C 0.2699(3) 0.07723(10) 0.3844(2) 0.0459(9) Uani 1 1 d . . . . .
H22 H 0.2723 0.0477 0.3735 0.055 Uiso 1 1 calc R U . . .
C23 C 0.2535(3) 0.10846(11) 0.3306(2) 0.0417(8) Uani 1 1 d . . . . .
C24 C 0.3054(3) 0.07642(11) 0.5369(2) 0.0467(9) Uani 1 1 d . . . . .
H24A H 0.3139 0.0983 0.5779 0.070 Uiso 1 1 calc R U . . .
H24B H 0.3630 0.0600 0.5320 0.070 Uiso 1 1 calc R U . . .
H24C H 0.2544 0.0576 0.5522 0.070 Uiso 1 1 calc R U . . .
C25 C 0.2363(4) 0.10649(14) 0.2423(3) 0.0641(12) Uani 1 1 d . . . . .
H25A H 0.2465 0.0775 0.2235 0.096 Uiso 1 1 calc R U . . .
H25B H 0.2793 0.1257 0.2153 0.096 Uiso 1 1 calc R U . . .
H25C H 0.1720 0.1150 0.2304 0.096 Uiso 1 1 calc R U . . .
C31 C 0.0659(2) 0.23180(9) 0.47411(18) 0.0277(6) Uani 1 1 d . . . . .
C32 C 0.0284(2) 0.24827(10) 0.4027(2) 0.0351(7) Uani 1 1 d . . . . .
H32 H -0.0288 0.2631 0.3968 0.042 Uiso 1 1 calc R U . . .
C33 C 0.0893(2) 0.23890(10) 0.34400(19) 0.0324(7) Uani 1 1 d . . . . .
C34 C 0.0225(2) 0.23171(12) 0.5550(2) 0.0377(8) Uani 1 1 d . . . . .
H34A H 0.0547 0.2111 0.5892 0.057 Uiso 1 1 calc R U . . .
H34B H -0.0434 0.2240 0.5499 0.057 Uiso 1 1 calc R U . . .
H34C H 0.0278 0.2600 0.5786 0.057 Uiso 1 1 calc R U . . .
C35 C 0.0836(3) 0.24626(13) 0.2565(2) 0.0467(9) Uani 1 1 d . . . . .
H35A H 0.0236 0.2593 0.2429 0.070 Uiso 1 1 calc R U . . .
H35B H 0.0894 0.2192 0.2284 0.070 Uiso 1 1 calc R U . . .
H35C H 0.1342 0.2652 0.2405 0.070 Uiso 1 1 calc R U . . .
C41 C 0.2485(2) 0.24372(9) 0.70221(17) 0.0247(6) Uani 1 1 d . . . . .
C42 C 0.2692(2) 0.25376(10) 0.78147(19) 0.0350(7) Uani 1 1 d . . . . .
H42 H 0.2880 0.2321 0.8174 0.042 Uiso 1 1 calc R U . . .
C43 C 0.2626(3) 0.29524(11) 0.8083(2) 0.0433(8) Uani 1 1 d . . . . .
H43 H 0.2763 0.3017 0.8625 0.052 Uiso 1 1 calc R U . . .
C44 C 0.2365(3) 0.32697(11) 0.7567(2) 0.0407(8) Uani 1 1 d . . . . .
H44 H 0.2328 0.3554 0.7751 0.049 Uiso 1 1 calc R U . . .
C45 C 0.2155(2) 0.31747(10) 0.6780(2) 0.0388(8) Uani 1 1 d . . . . .
H45 H 0.1966 0.3393 0.6425 0.047 Uiso 1 1 calc R U . . .
C46 C 0.2220(2) 0.27635(9) 0.65102(19) 0.0301(6) Uani 1 1 d . . . . .
H46 H 0.2081 0.2702 0.5967 0.036 Uiso 1 1 calc R U . . .
C51 C 0.35269(19) 0.16624(9) 0.71331(18) 0.0251(6) Uani 1 1 d . . . . .
C52 C 0.3501(2) 0.15406(10) 0.79307(19) 0.0335(7) Uani 1 1 d . . . . .
H52 H 0.2939 0.1570 0.8220 0.040 Uiso 1 1 calc R U . . .
C53 C 0.4284(2) 0.13779(11) 0.8306(2) 0.0410(8) Uani 1 1 d . . . . .
H53 H 0.4259 0.1296 0.8851 0.049 Uiso 1 1 calc R U . . .
C54 C 0.5101(2) 0.13339(11) 0.7892(2) 0.0411(8) Uani 1 1 d . . . . .
H54 H 0.5641 0.1226 0.8154 0.049 Uiso 1 1 calc R U . . .
C55 C 0.5139(2) 0.14463(11) 0.7099(2) 0.0418(8) Uani 1 1 d . . . . .
H55 H 0.5701 0.1412 0.6813 0.050 Uiso 1 1 calc R U . . .
C56 C 0.4347(2) 0.16106(10) 0.6717(2) 0.0317(7) Uani 1 1 d . . . . .
H56 H 0.4373 0.1687 0.6170 0.038 Uiso 1 1 calc R U . . .
C61 C 0.15548(19) 0.16212(9) 0.70604(17) 0.0246(6) Uani 1 1 d . . . . .
C62 C 0.1032(2) 0.17705(11) 0.7681(2) 0.0436(9) Uani 1 1 d . . . . .
H62 H 0.1171 0.2039 0.7908 0.052 Uiso 1 1 calc R U . . .
C63 C 0.0298(3) 0.15309(12) 0.7981(3) 0.0522(11) Uani 1 1 d . . . . .
H63 H -0.0064 0.1640 0.8405 0.063 Uiso 1 1 calc R U . . .
C64 C 0.0096(2) 0.11407(11) 0.7670(2) 0.0381(8) Uani 1 1 d . . . . .
H64 H -0.0411 0.0981 0.7871 0.046 Uiso 1 1 calc R U . . .
C65 C 0.0629(3) 0.09834(13) 0.7069(2) 0.0534(11) Uani 1 1 d . . . . .
H65 H 0.0505 0.0709 0.6861 0.064 Uiso 1 1 calc R U . . .
C66 C 0.1354(3) 0.12250(13) 0.6762(2) 0.0493(10) Uani 1 1 d . . . . .
H66 H 0.1716 0.1114 0.6339 0.059 Uiso 1 1 calc R U . . .
Cu2 Cu 0.24352(2) 0.43789(2) 0.36314(2) 0.02236(8) Uani 1 1 d . . . . .
P21 P 0.24457(5) 0.44376(2) 0.16530(4) 0.02541(16) Uani 1 1 d . . . . .
P22 P 0.24813(5) 0.43943(2) 0.49250(4) 0.02083(14) Uani 1 1 d . . . . .
N71 N 0.32904(17) 0.47185(7) 0.21495(14) 0.0242(5) Uani 1 1 d . . . . .
N72 N 0.33772(16) 0.47457(7) 0.29729(14) 0.0234(5) Uani 1 1 d . . . . .
N81 N 0.26071(18) 0.39469(8) 0.20692(15) 0.0270(5) Uani 1 1 d . . . . .
N82 N 0.25945(17) 0.38640(7) 0.28810(15) 0.0248(5) Uani 1 1 d . . . . .
N91 N 0.14642(16) 0.46071(8) 0.21306(14) 0.0255(5) Uani 1 1 d . . . . .
N92 N 0.13323(17) 0.45924(8) 0.29503(14) 0.0247(5) Uani 1 1 d . . . . .
C71 C 0.4144(2) 0.49706(9) 0.31061(18) 0.0256(6) Uani 1 1 d . . . . .
C72 C 0.4563(2) 0.50851(10) 0.23814(19) 0.0316(7) Uani 1 1 d . . . . .
H72 H 0.5119 0.5244 0.2322 0.038 Uiso 1 1 calc R U . . .
C73 C 0.4023(2) 0.49244(10) 0.17834(18) 0.0291(6) Uani 1 1 d . . . . .
C74 C 0.4489(2) 0.50693(11) 0.39270(19) 0.0360(7) Uani 1 1 d . . . . .
H74A H 0.3983 0.5030 0.4308 0.054 Uiso 1 1 calc R U . . .
H74B H 0.4704 0.5363 0.3948 0.054 Uiso 1 1 calc R U . . .
H74C H 0.5006 0.4880 0.4065 0.054 Uiso 1 1 calc R U . . .
C75 C 0.4133(3) 0.49320(13) 0.0901(2) 0.0459(9) Uani 1 1 d . . . . .
H75A H 0.3658 0.5117 0.0663 0.069 Uiso 1 1 calc R U . . .
H75B H 0.4061 0.4645 0.0689 0.069 Uiso 1 1 calc R U . . .
H75C H 0.4754 0.5040 0.0771 0.069 Uiso 1 1 calc R U . . .
C81 C 0.2737(2) 0.34521(9) 0.2949(2) 0.0307(7) Uani 1 1 d . . . . .
C82 C 0.2849(2) 0.32644(10) 0.2196(2) 0.0381(8) Uani 1 1 d . . . . .
H82 H 0.2956 0.2973 0.2091 0.046 Uiso 1 1 calc R U . . .
C83 C 0.2775(2) 0.35790(10) 0.1646(2) 0.0359(7) Uani 1 1 d . . . . .
C84 C 0.2760(3) 0.32458(10) 0.3747(2) 0.0398(8) Uani 1 1 d . . . . .
H84A H 0.2848 0.3462 0.4161 0.060 Uiso 1 1 calc R U . . .
H84B H 0.3277 0.3043 0.3772 0.060 Uiso 1 1 calc R U . . .
H84C H 0.2171 0.3097 0.3834 0.060 Uiso 1 1 calc R U . . .
C85 C 0.2901(3) 0.35734(13) 0.0762(2) 0.0552(11) Uani 1 1 d . . . . .
H85A H 0.3556 0.3628 0.0639 0.083 Uiso 1 1 calc R U . . .
H85B H 0.2510 0.3793 0.0516 0.083 Uiso 1 1 calc R U . . .
H85C H 0.2720 0.3296 0.0551 0.083 Uiso 1 1 calc R U . . .
C91 C 0.0469(2) 0.47256(9) 0.30646(19) 0.0283(6) Uani 1 1 d . . . . .
C92 C 0.0037(2) 0.48320(10) 0.2333(2) 0.0342(7) Uani 1 1 d . . . . .
H92 H -0.0577 0.4938 0.2259 0.041 Uiso 1 1 calc R U . . .
C93 C 0.0665(2) 0.47552(10) 0.17533(19) 0.0316(7) Uani 1 1 d . . . . .
C94 C 0.0062(2) 0.47419(11) 0.3877(2) 0.0395(8) Uani 1 1 d . . . . .
H94A H 0.0392 0.4542 0.4227 0.059 Uiso 1 1 calc R U . . .
H94B H -0.0599 0.4665 0.3847 0.059 Uiso 1 1 calc R U . . .
H94C H 0.0125 0.5029 0.4092 0.059 Uiso 1 1 calc R U . . .
C95 C 0.0583(3) 0.48086(14) 0.0872(2) 0.0484(9) Uani 1 1 d . . . . .
H95A H 0.0639 0.4532 0.0612 0.073 Uiso 1 1 calc R U . . .
H95B H 0.1080 0.4996 0.0686 0.073 Uiso 1 1 calc R U . . .
H95C H -0.0024 0.4933 0.0738 0.073 Uiso 1 1 calc R U . . .
C1A C 0.2524(2) 0.49384(9) 0.52935(18) 0.0257(6) Uani 1 1 d . . . . .
C2A C 0.2865(2) 0.50550(11) 0.6039(2) 0.0359(7) Uani 1 1 d . . . . .
H2A H 0.3065 0.4844 0.6407 0.043 Uiso 1 1 calc R U . . .
C3A C 0.2913(3) 0.54804(12) 0.6250(2) 0.0486(9) Uani 1 1 d . . . . .
H3A H 0.3145 0.5559 0.6761 0.058 Uiso 1 1 calc R U . . .
C4A C 0.2625(3) 0.57886(11) 0.5718(3) 0.0491(10) Uani 1 1 d . . . . .
H4A H 0.2671 0.6079 0.5861 0.059 Uiso 1 1 calc R U . . .
C5A C 0.2273(3) 0.56769(11) 0.4986(2) 0.0470(9) Uani 1 1 d . . . . .
H5A H 0.2063 0.5889 0.4625 0.056 Uiso 1 1 calc R U . . .
C6A C 0.2221(2) 0.52536(10) 0.4770(2) 0.0353(7) Uani 1 1 d . . . . .
H6A H 0.1977 0.5178 0.4261 0.042 Uiso 1 1 calc R U . . .
C1B C 0.3493(2) 0.41316(9) 0.53710(17) 0.0237(6) Uani 1 1 d . . . . .
C2B C 0.3549(2) 0.40200(10) 0.61710(19) 0.0325(7) Uani 1 1 d . . . . .
H2B H 0.3044 0.4081 0.6514 0.039 Uiso 1 1 calc R U . . .
C3B C 0.4338(3) 0.38197(11) 0.6474(2) 0.0419(8) Uani 1 1 d . . . . .
H3B H 0.4372 0.3747 0.7023 0.050 Uiso 1 1 calc R U . . .
C4B C 0.5070(2) 0.37269(11) 0.5979(2) 0.0424(9) Uani 1 1 d . . . . .
H4B H 0.5608 0.3589 0.6188 0.051 Uiso 1 1 calc R U . . .
C5B C 0.5027(2) 0.38333(11) 0.5180(2) 0.0387(8) Uani 1 1 d . . . . .
H5B H 0.5531 0.3768 0.4839 0.046 Uiso 1 1 calc R U . . .
C6B C 0.4240(2) 0.40361(10) 0.48788(19) 0.0307(6) Uani 1 1 d . . . . .
H6B H 0.4211 0.4111 0.4330 0.037 Uiso 1 1 calc R U . . .
C1C C 0.1491(2) 0.41526(9) 0.54317(17) 0.0240(6) Uani 1 1 d . . . . .
C2C C 0.1176(2) 0.42877(10) 0.61687(19) 0.0326(7) Uani 1 1 d . . . . .
H2C H 0.1486 0.4513 0.6438 0.039 Uiso 1 1 calc R U . . .
C3C C 0.0407(3) 0.40942(11) 0.6515(2) 0.0429(8) Uani 1 1 d . . . . .
H3C H 0.0188 0.4191 0.7015 0.051 Uiso 1 1 calc R U . . .
C4C C -0.0037(2) 0.37633(11) 0.6132(2) 0.0421(8) Uani 1 1 d . . . . .
H4C H -0.0556 0.3630 0.6373 0.051 Uiso 1 1 calc R U . . .
C5C C 0.0272(2) 0.36254(11) 0.5400(2) 0.0401(8) Uani 1 1 d . . . . .
H5C H -0.0034 0.3398 0.5134 0.048 Uiso 1 1 calc R U . . .
C6C C 0.1032(2) 0.38206(10) 0.50555(19) 0.0323(7) Uani 1 1 d . . . . .
H6C H 0.1243 0.3725 0.4551 0.039 Uiso 1 1 calc R U . . .
P3 P 0.75869(6) 0.03837(3) 0.35653(5) 0.03045(18) Uani 1 1 d D . . . .
F31 F 0.83853(18) 0.01679(9) 0.40733(15) 0.0710(8) Uani 1 1 d D U . . .
F32 F 0.68351(18) 0.02498(8) 0.41937(16) 0.0722(8) Uani 1 1 d D U . . .
F33 F 0.67981(16) 0.06030(8) 0.30375(15) 0.0629(7) Uani 1 1 d D U . . .
F34 F 0.83397(16) 0.05269(8) 0.29253(14) 0.0632(7) Uani 1 1 d D U . . .
F35 F 0.77416(17) 0.08197(7) 0.40257(16) 0.0622(7) Uani 1 1 d D U . . .
F36 F 0.74265(18) -0.00444(7) 0.31011(16) 0.0658(7) Uani 1 1 d D U . . .
P4 P 0.25254(6) 0.21166(3) 0.03302(5) 0.03082(18) Uani 1 1 d D . . . .
F41A F 0.1965(5) 0.1876(3) -0.0337(4) 0.087(3) Uani 0.574(9) 1 d D U P A 1
F42A F 0.1729(3) 0.2017(2) 0.0944(3) 0.070(2) Uani 0.574(9) 1 d D U P A 1
F43A F 0.3029(4) 0.2390(2) 0.0994(3) 0.0658(19) Uani 0.574(9) 1 d D U P A 1
F44A F 0.3287(4) 0.2236(3) -0.0282(3) 0.100(3) Uani 0.574(9) 1 d D U P A 1
F45A F 0.3046(5) 0.17167(16) 0.0587(6) 0.108(3) Uani 0.574(9) 1 d D U P A 1
F46A F 0.1951(4) 0.25295(15) 0.0077(5) 0.091(3) Uani 0.574(9) 1 d D U P A 1
F41B F 0.3327(6) 0.2152(4) 0.0983(5) 0.092(4) Uani 0.426(9) 1 d D U P A 2
F42B F 0.1916(6) 0.2429(3) 0.0780(8) 0.128(5) Uani 0.426(9) 1 d D U P A 2
F43B F 0.1780(7) 0.2051(4) -0.0338(6) 0.089(4) Uani 0.426(9) 1 d D U P A 2
F44B F 0.3187(6) 0.1802(3) -0.0133(8) 0.118(5) Uani 0.426(9) 1 d D U P A 2
F45B F 0.2123(7) 0.1731(3) 0.0801(6) 0.122(5) Uani 0.426(9) 1 d D U P A 2
F46B F 0.2996(6) 0.2486(2) -0.0150(5) 0.081(3) Uani 0.426(9) 1 d D U P A 2
Cl1 Cl 0.03364(9) 0.10455(5) 0.50325(8) 0.0856(4) Uani 1 1 d D U . . .
Cl2A Cl -0.01640(15) 0.14784(5) 0.36109(11) 0.0682(7) Uani 0.700(4) 1 d D U P B 3
Cl2B Cl 0.0407(3) 0.12450(15) 0.3366(2) 0.0642(15) Uani 0.300(4) 1 d D U P B 4
C1D C -0.0036(5) 0.1016(2) 0.4083(3) 0.147(4) Uani 1 1 d D . . . .
H1A H 0.0411 0.0841 0.3781 0.177 Uiso 0.700(4) 1 calc R U P B 3
H1B H -0.0642 0.0867 0.4072 0.177 Uiso 0.700(4) 1 calc R U P B 3
H1C H -0.0037 0.0712 0.3945 0.177 Uiso 0.300(4) 1 calc R U P B 4
H1D H -0.0697 0.1106 0.4086 0.177 Uiso 0.300(4) 1 calc R U P B 4
Cl3 Cl 0.48445(11) 0.12009(6) 0.35114(11) 0.1104(6) Uani 1 1 d D U . . .
Cl4 Cl 0.55104(14) 0.13591(8) 0.50703(10) 0.1351(9) Uani 1 1 d D U . . .
C1E C 0.5770(3) 0.13769(16) 0.4076(2) 0.0680(13) Uani 1 1 d D . . . .
H1E H 0.6322 0.1198 0.3973 0.082 Uiso 1 1 calc R U . . .
H1F H 0.5924 0.1671 0.3923 0.082 Uiso 1 1 calc R U . . .

loop_
_atom_site_aniso_label
_atom_site_aniso_U_11
_atom_site_aniso_U_22
_atom_site_aniso_U_33
_atom_site_aniso_U_23
_atom_site_aniso_U_13
_atom_site_aniso_U_12
Cu1 0.02327(18) 0.02484(17) 0.02013(17) 0.00228(13) 0.00179(13) 0.00075(13)
P11 0.0312(4) 0.0297(4) 0.0209(4) -0.0020(3) 0.0004(3) -0.0013(3)
P12 0.0181(3) 0.0249(3) 0.0205(3) 0.0039(3) 0.0011(3) 0.0009(3)
N11 0.0264(13) 0.0263(12) 0.0205(12) -0.0001(9) 0.0044(9) -0.0012(10)
N12 0.0276(13) 0.0240(11) 0.0210(12) -0.0001(9) 0.0032(9) -0.0022(10)
N21 0.0374(15) 0.0256(12) 0.0278(13) -0.0053(10) 0.0001(11) -0.0003(11)
N22 0.0282(13) 0.0253(12) 0.0310(13) -0.0002(10) 0.0043(10) 0.0002(10)
N31 0.0273(13) 0.0294(12) 0.0229(12) 0.0017(10) -0.0034(10) -0.0005(10)
N32 0.0244(12) 0.0303(12) 0.0209(12) -0.0005(10) -0.0007(9) 0.0018(10)
C11 0.0250(15) 0.0263(14) 0.0274(15) 0.0011(11) 0.0021(12) -0.0013(11)
C12 0.0271(16) 0.0363(16) 0.0308(16) 0.0033(13) 0.0062(12) -0.0051(13)
C13 0.0283(16) 0.0322(15) 0.0305(16) 0.0039(12) 0.0084(12) 0.0007(12)
C14 0.0338(17) 0.0432(18) 0.0305(17) -0.0026(14) -0.0013(13) -0.0122(14)
C15 0.045(2) 0.063(2) 0.0282(18) 0.0032(16) 0.0142(15) -0.0054(18)
C21 0.0344(18) 0.0245(14) 0.046(2) -0.0009(13) 0.0033(14) 0.0014(13)
C22 0.059(2) 0.0246(16) 0.054(2) -0.0112(15) -0.0019(18) -0.0003(15)
C23 0.051(2) 0.0318(17) 0.042(2) -0.0116(15) 0.0010(16) -0.0039(15)
C24 0.059(2) 0.0276(16) 0.054(2) 0.0068(15) 0.0018(19) 0.0075(16)
C25 0.098(4) 0.051(2) 0.043(2) -0.0187(19) -0.010(2) -0.003(2)
C31 0.0214(14) 0.0307(15) 0.0309(16) -0.0019(12) -0.0032(12) 0.0026(12)
C32 0.0265(16) 0.0397(17) 0.0388(18) 0.0045(14) -0.0037(13) 0.0053(13)
C33 0.0300(16) 0.0357(16) 0.0312(17) 0.0056(13) -0.0087(13) -0.0023(13)
C34 0.0271(17) 0.052(2) 0.0342(18) 0.0005(15) 0.0036(13) 0.0081(14)
C35 0.046(2) 0.062(2) 0.0319(19) 0.0154(17) -0.0079(16) 0.0024(18)
C41 0.0226(14) 0.0253(13) 0.0264(15) 0.0008(11) 0.0033(11) -0.0002(11)
C42 0.0428(19) 0.0363(17) 0.0261(16) 0.0041(13) 0.0018(14) 0.0022(14)
C43 0.059(2) 0.0418(18) 0.0293(17) -0.0066(14) 0.0028(16) -0.0025(17)
C44 0.052(2) 0.0290(16) 0.041(2) -0.0046(14) 0.0074(16) -0.0010(15)
C45 0.045(2) 0.0312(16) 0.0406(19) 0.0072(14) -0.0007(15) 0.0039(14)
C46 0.0317(16) 0.0308(15) 0.0278(15) 0.0034(12) -0.0020(12) 0.0013(12)
C51 0.0201(14) 0.0240(13) 0.0309(15) 0.0035(11) -0.0025(11) 0.0002(11)
C52 0.0295(16) 0.0415(17) 0.0294(16) 0.0100(13) -0.0010(13) 0.0035(13)
C53 0.0387(19) 0.0453(19) 0.0388(19) 0.0115(15) -0.0119(15) 0.0033(15)
C54 0.0317(18) 0.0387(18) 0.053(2) 0.0050(16) -0.0139(15) 0.0058(14)
C55 0.0229(16) 0.0443(19) 0.058(2) 0.0051(17) -0.0003(15) 0.0035(14)
C56 0.0244(15) 0.0322(15) 0.0385(18) 0.0048(13) 0.0020(13) 0.0016(12)
C61 0.0193(14) 0.0321(14) 0.0225(14) 0.0052(11) -0.0011(11) -0.0004(11)
C62 0.039(2) 0.0311(16) 0.061(2) -0.0031(16) 0.0256(17) -0.0024(14)
C63 0.044(2) 0.045(2) 0.069(3) -0.0011(19) 0.034(2) -0.0025(17)
C64 0.0256(16) 0.0492(19) 0.0395(19) 0.0132(15) 0.0034(14) -0.0108(14)
C65 0.054(2) 0.058(2) 0.048(2) -0.0142(19) 0.0143(18) -0.032(2)
C66 0.049(2) 0.060(2) 0.040(2) -0.0184(17) 0.0199(17) -0.0272(18)
Cu2 0.02425(18) 0.02454(17) 0.01828(16) 0.00201(13) 0.00013(13) 0.00078(13)
P21 0.0259(4) 0.0310(4) 0.0194(3) -0.0013(3) 0.0010(3) -0.0012(3)
P22 0.0223(4) 0.0219(3) 0.0183(3) 0.0016(3) 0.0010(3) 0.0003(3)
N71 0.0247(12) 0.0282(12) 0.0199(11) 0.0010(9) 0.0024(9) -0.0026(10)
N72 0.0254(12) 0.0262(12) 0.0186(11) 0.0011(9) 0.0007(9) -0.0028(10)
N81 0.0319(14) 0.0258(12) 0.0234(12) -0.0046(10) 0.0013(10) -0.0008(10)
N82 0.0244(12) 0.0234(11) 0.0264(12) 0.0000(9) -0.0002(10) 0.0011(9)
N91 0.0227(12) 0.0336(13) 0.0201(12) 0.0025(10) -0.0019(9) 0.0006(10)
N92 0.0249(12) 0.0299(12) 0.0194(12) 0.0029(9) 0.0001(9) 0.0053(10)
C71 0.0249(15) 0.0226(13) 0.0293(15) -0.0004(11) -0.0001(12) -0.0016(11)
C72 0.0239(15) 0.0370(16) 0.0342(17) 0.0041(13) 0.0053(12) -0.0055(13)
C73 0.0263(15) 0.0337(15) 0.0276(15) 0.0046(12) 0.0080(12) 0.0011(12)
C74 0.0361(18) 0.0401(17) 0.0318(17) -0.0016(14) -0.0029(14) -0.0127(14)
C75 0.040(2) 0.068(2) 0.0306(18) 0.0050(17) 0.0117(15) -0.0091(18)
C81 0.0267(16) 0.0240(14) 0.0413(18) -0.0018(13) 0.0018(13) -0.0007(12)
C82 0.0360(18) 0.0272(15) 0.051(2) -0.0125(14) 0.0020(15) 0.0011(13)
C83 0.0316(17) 0.0352(17) 0.0409(19) -0.0131(14) 0.0030(14) -0.0019(13)
C84 0.047(2) 0.0245(15) 0.048(2) 0.0065(14) 0.0013(16) 0.0050(14)
C85 0.073(3) 0.053(2) 0.039(2) -0.0197(18) 0.0087(19) 0.003(2)
C91 0.0259(15) 0.0264(14) 0.0324(16) 0.0043(12) -0.0008(12) 0.0058(12)
C92 0.0220(15) 0.0405(17) 0.0401(19) 0.0074(14) -0.0055(13) 0.0069(13)
C93 0.0304(16) 0.0362(16) 0.0281(16) 0.0071(13) -0.0088(13) -0.0010(13)
C94 0.0329(18) 0.049(2) 0.0370(18) 0.0052(15) 0.0087(14) 0.0149(15)
C95 0.041(2) 0.074(3) 0.0307(19) 0.0117(18) -0.0094(15) -0.0009(19)
C1A 0.0247(15) 0.0254(14) 0.0273(15) -0.0020(11) 0.0063(11) -0.0004(11)
C2A 0.0379(18) 0.0367(17) 0.0330(17) -0.0050(14) 0.0016(14) -0.0024(14)
C3A 0.050(2) 0.047(2) 0.048(2) -0.0196(18) 0.0046(18) -0.0096(17)
C4A 0.053(2) 0.0270(16) 0.068(3) -0.0135(17) 0.022(2) -0.0036(16)
C5A 0.058(2) 0.0261(16) 0.058(2) 0.0036(16) 0.0182(19) 0.0055(16)
C6A 0.0427(19) 0.0281(15) 0.0354(17) 0.0012(13) 0.0060(14) 0.0043(14)
C1B 0.0244(14) 0.0235(13) 0.0232(14) -0.0013(11) -0.0027(11) 0.0002(11)
C2B 0.0324(17) 0.0382(17) 0.0269(16) 0.0051(13) -0.0022(13) 0.0032(13)
C3B 0.046(2) 0.0428(19) 0.0370(19) 0.0081(15) -0.0146(16) 0.0030(16)
C4B 0.0315(18) 0.0346(17) 0.061(2) -0.0008(16) -0.0179(16) 0.0061(14)
C5B 0.0265(17) 0.0386(17) 0.051(2) -0.0068(15) 0.0000(15) 0.0048(14)
C6B 0.0298(16) 0.0322(15) 0.0299(16) -0.0029(12) 0.0012(12) -0.0003(13)
C1C 0.0223(14) 0.0269(14) 0.0227(14) 0.0058(11) 0.0008(11) 0.0012(11)
C2C 0.0343(17) 0.0307(15) 0.0330(17) 0.0013(13) 0.0097(13) -0.0010(13)
C3C 0.043(2) 0.0436(19) 0.042(2) 0.0054(16) 0.0191(16) 0.0012(16)
C4C 0.0298(18) 0.048(2) 0.049(2) 0.0161(16) 0.0086(15) -0.0066(15)
C5C 0.0346(18) 0.0432(19) 0.042(2) 0.0106(15) -0.0098(15) -0.0122(15)
C6C 0.0307(17) 0.0394(17) 0.0265(15) 0.0020(13) -0.0030(12) -0.0040(13)
P3 0.0294(4) 0.0335(4) 0.0285(4) 0.0039(3) 0.0014(3) 0.0002(3)
F31 0.0653(17) 0.0908(19) 0.0566(16) 0.0157(14) -0.0188(13) 0.0243(14)
F32 0.0754(18) 0.0687(16) 0.0736(18) 0.0088(14) 0.0436(15) -0.0086(14)
F33 0.0485(14) 0.0712(16) 0.0685(17) 0.0063(13) -0.0188(12) 0.0160(12)
F34 0.0514(14) 0.0854(18) 0.0532(15) 0.0162(13) 0.0202(11) -0.0021(13)
F35 0.0618(15) 0.0502(13) 0.0745(17) -0.0226(12) -0.0031(13) -0.0093(11)
F36 0.0745(18) 0.0489(13) 0.0740(18) -0.0199(12) 0.0008(14) 0.0023(12)
P4 0.0240(4) 0.0386(4) 0.0298(4) -0.0031(3) 0.0004(3) -0.0037(3)
F41A 0.074(5) 0.116(6) 0.071(5) -0.051(4) -0.015(3) -0.028(4)
F42A 0.044(3) 0.111(5) 0.055(3) 0.008(3) 0.017(2) -0.018(3)
F43A 0.062(4) 0.083(4) 0.052(3) -0.028(3) -0.005(2) -0.026(3)
F44A 0.046(3) 0.216(10) 0.039(3) -0.002(5) 0.014(2) -0.045(5)
F45A 0.092(5) 0.067(4) 0.165(8) 0.001(4) -0.017(5) 0.048(4)
F46A 0.089(5) 0.061(3) 0.123(6) 0.023(3) -0.033(4) 0.010(3)
F41B 0.063(6) 0.161(11) 0.053(5) 0.030(6) -0.032(4) -0.055(6)
F42B 0.089(6) 0.144(10) 0.152(11) -0.082(9) 0.048(7) 0.020(6)
F43B 0.049(5) 0.141(10) 0.076(7) 0.020(6) -0.040(4) -0.004(6)
F44B 0.081(6) 0.112(8) 0.161(12) -0.043(8) 0.025(7) 0.042(6)
F45B 0.109(9) 0.132(9) 0.126(8) 0.074(7) -0.032(7) -0.083(8)
F46B 0.100(8) 0.075(5) 0.068(6) 0.033(4) -0.010(5) -0.034(5)
Cl1 0.0669(8) 0.1319(12) 0.0578(7) 0.0223(8) -0.0024(6) -0.0238(8)
Cl2A 0.0936(16) 0.0456(9) 0.0647(11) -0.0017(7) -0.0333(10) -0.0075(9)
Cl2B 0.055(2) 0.077(3) 0.060(2) -0.0118(19) -0.0046(17) -0.016(2)
C1D 0.116(6) 0.217(9) 0.107(6) 0.054(6) -0.053(5) -0.104(6)
Cl3 0.0749(9) 0.1551(16) 0.1011(12) -0.0569(11) -0.0091(8) 0.0451(10)
Cl4 0.1290(15) 0.216(2) 0.0609(9) -0.0163(12) 0.0106(9) 0.0934(16)
C1E 0.057(3) 0.078(3) 0.069(3) 0.009(3) 0.025(2) 0.015(2)

loop_
_atom_type_symbol
_atom_type_description
_atom_type_scat_dispersion_real
_atom_type_scat_dispersion_imag
_atom_type_scat_source
C C 0.0033 0.0016 'International Tables Vol C Tables 4.2.6.8 and 6.1.1.4'
H H 0.0000 0.0000 'International Tables Vol C Tables 4.2.6.8 and 6.1.1.4'
Cl Cl 0.1484 0.1585 'International Tables Vol C Tables 4.2.6.8 and 6.1.1.4'
Cu Cu 0.3201 1.2651 'International Tables Vol C Tables 4.2.6.8 and 6.1.1.4'
F F 0.0171 0.0103 'International Tables Vol C Tables 4.2.6.8 and 6.1.1.4'
N N 0.0061 0.0033 'International Tables Vol C Tables 4.2.6.8 and 6.1.1.4'
P P 0.1023 0.0942 'International Tables Vol C Tables 4.2.6.8 and 6.1.1.4'

loop_
_geom_angle_atom_site_label_1
_geom_angle_atom_site_label_2
_geom_angle_atom_site_label_3
_geom_angle
N32 Cu1 N22 91.78(10)
N32 Cu1 N12 88.96(10)
N22 Cu1 N12 89.54(9)
N32 Cu1 P12 122.28(7)
N22 Cu1 P12 129.46(7)
N12 Cu1 P12 123.57(7)
N31 P11 N11 101.04(12)
N31 P11 N21 100.91(12)
N11 P11 N21 100.04(12)
C51 P12 C41 103.65(13)
C51 P12 C61 101.61(13)
C41 P12 C61 104.95(13)
C51 P12 Cu1 116.97(10)
C41 P12 Cu1 112.96(10)
C61 P12 Cu1 115.14(10)
C13 N11 N12 110.1(2)
C13 N11 P11 125.7(2)
N12 N11 P11 124.21(18)
C11 N12 N11 105.6(2)
C11 N12 Cu1 134.9(2)
N11 N12 Cu1 115.68(17)
C23 N21 N22 111.1(3)
C23 N21 P11 124.5(2)
N22 N21 P11 123.60(19)
C21 N22 N21 105.3(3)
C21 N22 Cu1 137.0(2)
N21 N22 Cu1 116.76(17)
C33 N31 N32 110.4(2)
C33 N31 P11 125.0(2)
N32 N31 P11 124.19(19)
C31 N32 N31 105.4(2)
C31 N32 Cu1 137.0(2)
N31 N32 Cu1 117.17(17)
N12 C11 C12 110.8(3)
N12 C11 C14 121.5(3)
C12 C11 C14 127.7(3)
C13 C12 C11 106.8(3)
C13 C12 H12 126.6
C11 C12 H12 126.6
C12 C13 N11 106.7(3)
C12 C13 C15 130.4(3)
N11 C13 C15 122.9(3)
C11 C14 H14A 109.5
C11 C14 H14B 109.5
H14A C14 H14B 109.5
C11 C14 H14C 109.5
H14A C14 H14C 109.5
H14B C14 H14C 109.5
C13 C15 H15A 109.5
C13 C15 H15B 109.5
H15A C15 H15B 109.5
C13 C15 H15C 109.5
H15A C15 H15C 109.5
H15B C15 H15C 109.5
N22 C21 C22 110.3(3)
N22 C21 C24 121.3(3)
C22 C21 C24 128.4(3)
C23 C22 C21 107.4(3)
C23 C22 H22 126.3
C21 C22 H22 126.3
C22 C23 N21 105.9(3)
C22 C23 C25 130.7(3)
N21 C23 C25 123.4(3)
C21 C24 H24A 109.5
C21 C24 H24B 109.5
H24A C24 H24B 109.5
C21 C24 H24C 109.5
H24A C24 H24C 109.5
H24B C24 H24C 109.5
C23 C25 H25A 109.5
C23 C25 H25B 109.5
H25A C25 H25B 109.5
C23 C25 H25C 109.5
H25A C25 H25C 109.5
H25B C25 H25C 109.5
N32 C31 C32 111.0(3)
N32 C31 C34 121.3(3)
C32 C31 C34 127.7(3)
C33 C32 C31 107.0(3)
C33 C32 H32 126.5
C31 C32 H32 126.5
C32 C33 N31 106.2(3)
C32 C33 C35 130.8(3)
N31 C33 C35 123.0(3)
C31 C34 H34A 109.5
C31 C34 H34B 109.5
H34A C34 H34B 109.5
C31 C34 H34C 109.5
H34A C34 H34C 109.5
H34B C34 H34C 109.5
C33 C35 H35A 109.5
C33 C35 H35B 109.5
H35A C35 H35B 109.5
C33 C35 H35C 109.5
H35A C35 H35C 109.5
H35B C35 H35C 109.5
C46 C41 C42 118.2(3)
C46 C41 P12 117.7(2)
C42 C41 P12 124.1(2)
C43 C42 C41 120.5(3)
C43 C42 H42 119.7
C41 C42 H42 119.7
C44 C43 C42 120.3(3)
C44 C43 H43 119.8
C42 C43 H43 119.8
C43 C44 C45 119.8(3)
C43 C44 H44 120.1
C45 C44 H44 120.1
C46 C45 C44 120.2(3)
C46 C45 H45 119.9
C44 C45 H45 119.9
C45 C46 C41 120.9(3)
C45 C46 H46 119.5
C41 C46 H46 119.5
C56 C51 C52 118.9(3)
C56 C51 P12 118.0(2)
C52 C51 P12 123.1(2)
C53 C52 C51 120.7(3)
C53 C52 H52 119.7
C51 C52 H52 119.7
C54 C53 C52 120.1(3)
C54 C53 H53 120.0
C52 C53 H53 120.0
C53 C54 C55 120.2(3)
C53 C54 H54 119.9
C55 C54 H54 119.9
C54 C55 C56 119.9(3)
C54 C55 H55 120.1
C56 C55 H55 120.1
C51 C56 C55 120.3(3)
C51 C56 H56 119.8
C55 C56 H56 119.8
C62 C61 C66 118.3(3)
C62 C61 P12 125.1(2)
C66 C61 P12 116.6(2)
C61 C62 C63 120.5(3)
C61 C62 H62 119.8
C63 C62 H62 119.8
C64 C63 C62 120.7(3)
C64 C63 H63 119.7
C62 C63 H63 119.7
C65 C64 C63 119.3(3)
C65 C64 H64 120.3
C63 C64 H64 120.3
C64 C65 C66 120.0(3)
C64 C65 H65 120.0
C66 C65 H65 120.0
C61 C66 C65 121.1(3)
C61 C66 H66 119.4
C65 C66 H66 119.4
N92 Cu2 N82 90.57(9)
N92 Cu2 N72 91.35(9)
N82 Cu2 N72 92.18(9)
N92 Cu2 P22 124.24(7)
N82 Cu2 P22 128.50(7)
N72 Cu2 P22 119.97(7)
N71 P21 N91 101.11(12)
N71 P21 N81 100.32(12)
N91 P21 N81 101.57(12)
C1B P22 C1A 105.39(13)
C1B P22 C1C 103.81(13)
C1A P22 C1C 105.02(13)
C1B P22 Cu2 114.48(10)
C1A P22 Cu2 111.08(10)
C1C P22 Cu2 116.05(10)
C73 N71 N72 110.6(2)
C73 N71 P21 124.4(2)
N72 N71 P21 124.85(18)
C71 N72 N71 105.4(2)
C71 N72 Cu2 138.1(2)
N71 N72 Cu2 115.90(17)
C83 N81 N82 110.4(2)
C83 N81 P21 125.1(2)
N82 N81 P21 124.54(18)
C81 N82 N81 105.5(2)
C81 N82 Cu2 137.6(2)
N81 N82 Cu2 116.79(17)
C93 N91 N92 110.0(2)
C93 N91 P21 125.0(2)
N92 N91 P21 124.96(19)
C91 N92 N91 105.7(2)
C91 N92 Cu2 137.7(2)
N91 N92 Cu2 116.59(17)
N72 C71 C72 110.7(3)
N72 C71 C74 122.3(3)
C72 C71 C74 127.0(3)
C73 C72 C71 107.1(3)
C73 C72 H72 126.5
C71 C72 H72 126.5
C72 C73 N71 106.2(3)
C72 C73 C75 131.3(3)
N71 C73 C75 122.5(3)
C71 C74 H74A 109.5
C71 C74 H74B 109.5
H74A C74 H74B 109.5
C71 C74 H74C 109.5
H74A C74 H74C 109.5
H74B C74 H74C 109.5
C73 C75 H75A 109.5
C73 C75 H75B 109.5
H75A C75 H75B 109.5
C73 C75 H75C 109.5
H75A C75 H75C 109.5
H75B C75 H75C 109.5
N82 C81 C82 110.9(3)
N82 C81 C84 120.7(3)
C82 C81 C84 128.4(3)
C83 C82 C81 107.0(3)
C83 C82 H82 126.5
C81 C82 H82 126.5
C82 C83 N81 106.3(3)
C82 C83 C85 130.8(3)
N81 C83 C85 122.8(3)
C81 C84 H84A 109.5
C81 C84 H84B 109.5
H84A C84 H84B 109.5
C81 C84 H84C 109.5
H84A C84 H84C 109.5
H84B C84 H84C 109.5
C83 C85 H85A 109.5
C83 C85 H85B 109.5
H85A C85 H85B 109.5
C83 C85 H85C 109.5
H85A C85 H85C 109.5
H85B C85 H85C 109.5
N92 C91 C92 110.7(3)
N92 C91 C94 121.4(3)
C92 C91 C94 128.0(3)
C93 C92 C91 107.0(3)
C93 C92 H92 126.5
C91 C92 H92 126.5
C92 C93 N91 106.7(3)
C92 C93 C95 130.1(3)
N91 C93 C95 123.2(3)
C91 C94 H94A 109.5
C91 C94 H94B 109.5
H94A C94 H94B 109.5
C91 C94 H94C 109.5
H94A C94 H94C 109.5
H94B C94 H94C 109.5
C93 C95 H95A 109.5
C93 C95 H95B 109.5
H95A C95 H95B 109.5
C93 C95 H95C 109.5
H95A C95 H95C 109.5
H95B C95 H95C 109.5
C2A C1A C6A 118.8(3)
C2A C1A P22 124.4(2)
C6A C1A P22 116.7(2)
C1A C2A C3A 120.1(3)
C1A C2A H2A 120.0
C3A C2A H2A 120.0
C4A C3A C2A 120.3(4)
C4A C3A H3A 119.9
C2A C3A H3A 119.9
C5A C4A C3A 120.1(3)
C5A C4A H4A 119.9
C3A C4A H4A 119.9
C4A C5A C6A 120.0(4)
C4A C5A H5A 120.0
C6A C5A H5A 120.0
C5A C6A C1A 120.6(3)
C5A C6A H6A 119.7
C1A C6A H6A 119.7
C2B C1B C6B 118.7(3)
C2B C1B P22 123.2(2)
C6B C1B P22 118.0(2)
C1B C2B C3B 120.4(3)
C1B C2B H2B 119.8
C3B C2B H2B 119.8
C4B C3B C2B 120.1(3)
C4B C3B H3B 119.9
C2B C3B H3B 119.9
C3B C4B C5B 120.3(3)
C3B C4B H4B 119.8
C5B C4B H4B 119.8
C4B C5B C6B 119.5(3)
C4B C5B H5B 120.2
C6B C5B H5B 120.2
C5B C6B C1B 120.8(3)
C5B C6B H6B 119.6
C1B C6B H6B 119.6
C6C C1C C2C 118.7(3)
C6C C1C P22 118.2(2)
C2C C1C P22 123.2(2)
C1C C2C C3C 120.2(3)
C1C C2C H2C 119.9
C3C C2C H2C 119.9
C4C C3C C2C 120.2(3)
C4C C3C H3C 119.9
C2C C3C H3C 119.9
C3C C4C C5C 120.1(3)
C3C C4C H4C 120.0
C5C C4C H4C 120.0
C4C C5C C6C 119.5(3)
C4C C5C H5C 120.2
C6C C5C H5C 120.2
C5C C6C C1C 121.3(3)
C5C C6C H6C 119.3
C1C C6C H6C 119.3
F32 P3 F31 91.27(15)
F32 P3 F36 90.13(15)
F31 P3 F36 89.83(15)
F32 P3 F33 90.00(15)
F31 P3 F33 178.72(16)
F36 P3 F33 90.00(14)
F32 P3 F35 90.06(14)
F31 P3 F35 90.89(15)
F36 P3 F35 179.25(16)
F33 P3 F35 89.28(14)
F32 P3 F34 179.01(15)
F31 P3 F34 89.54(14)
F36 P3 F34 90.45(15)
F33 P3 F34 89.19(14)
F35 P3 F34 89.35(14)
F45A P4 F44A 92.4(4)
F42B P4 F43B 92.8(5)
F42B P4 F45B 92.2(5)
F43B P4 F45B 90.2(5)
F45A P4 F41A 92.6(4)
F44A P4 F41A 90.4(4)
F42B P4 F46B 91.4(5)
F43B P4 F46B 91.6(5)
F45B P4 F46B 175.9(5)
F45A P4 F42A 90.5(3)
F44A P4 F42A 177.1(4)
F41A P4 F42A 89.9(4)
F45A P4 F43A 92.0(3)
F44A P4 F43A 90.7(3)
F41A P4 F43A 175.3(4)
F42A P4 F43A 88.8(3)
F42B P4 F41B 91.6(5)
F43B P4 F41B 175.5(5)
F45B P4 F41B 88.7(4)
F46B P4 F41B 89.3(4)
F42B P4 F44B 178.1(5)
F43B P4 F44B 88.6(5)
F45B P4 F44B 89.1(5)
F46B P4 F44B 87.2(4)
F41B P4 F44B 87.0(4)
F45A P4 F46A 178.1(4)
F44A P4 F46A 89.5(4)
F41A P4 F46A 87.0(3)
F42A P4 F46A 87.7(3)
F43A P4 F46A 88.4(3)
Cl2B C1D Cl1 125.7(4)
Cl2A C1D Cl1 115.7(4)
Cl2A C1D H1A 108.3
Cl1 C1D H1A 108.3
Cl2A C1D H1B 108.3
Cl1 C1D H1B 108.3
H1A C1D H1B 107.4
Cl2B C1D H1C 105.9
Cl1 C1D H1C 105.9
Cl2B C1D H1D 105.9
Cl1 C1D H1D 105.9
H1C C1D H1D 106.2
Cl4 C1E Cl3 110.5(3)
Cl4 C1E H1E 109.5
Cl3 C1E H1E 109.5
Cl4 C1E H1F 109.5
Cl3 C1E H1F 109.5
H1E C1E H1F 108.1

loop_
_geom_bond_atom_site_label_1
_geom_bond_atom_site_label_2
_geom_bond_distance
Cu1 N32 2.079(2)
Cu1 N22 2.084(2)
Cu1 N12 2.110(2)
Cu1 P12 2.1819(8)
P11 N31 1.710(3)
P11 N11 1.713(3)
P11 N21 1.714(3)
P12 C51 1.826(3)
P12 C41 1.830(3)
P12 C61 1.832(3)
N11 C13 1.386(4)
N11 N12 1.388(3)
N12 C11 1.325(4)
N21 C23 1.378(4)
N21 N22 1.386(4)
N22 C21 1.326(4)
N31 C33 1.386(4)
N31 N32 1.387(3)
N32 C31 1.323(4)
C11 C12 1.411(4)
C11 C14 1.490(4)
C12 C13 1.354(5)
C12 H12 0.9500
C13 C15 1.500(4)
C14 H14A 0.9800
C14 H14B 0.9800
C14 H14C 0.9800
C15 H15A 0.9800
C15 H15B 0.9800
C15 H15C 0.9800
C21 C22 1.414(5)
C21 C24 1.475(5)
C22 C23 1.356(5)
C22 H22 0.9500
C23 C25 1.499(5)
C24 H24A 0.9800
C24 H24B 0.9800
C24 H24C 0.9800
C25 H25A 0.9800
C25 H25B 0.9800
C25 H25C 0.9800
C31 C32 1.407(4)
C31 C34 1.498(4)
C32 C33 1.357(5)
C32 H32 0.9500
C33 C35 1.486(4)
C34 H34A 0.9800
C34 H34B 0.9800
C34 H34C 0.9800
C35 H35A 0.9800
C35 H35B 0.9800
C35 H35C 0.9800
C41 C46 1.392(4)
C41 C42 1.395(4)
C42 C43 1.389(5)
C42 H42 0.9500
C43 C44 1.373(5)
C43 H43 0.9500
C44 C45 1.382(5)
C44 H44 0.9500
C45 C46 1.379(4)
C45 H45 0.9500
C46 H46 0.9500
C51 C56 1.385(4)
C51 C52 1.392(4)
C52 C53 1.382(4)
C52 H52 0.9500
C53 C54 1.376(5)
C53 H53 0.9500
C54 C55 1.378(5)
C54 H54 0.9500
C55 C56 1.398(4)
C55 H55 0.9500
C56 H56 0.9500
C61 C62 1.373(4)
C61 C66 1.377(5)
C62 C63 1.395(5)
C62 H62 0.9500
C63 C64 1.368(5)
C63 H63 0.9500
C64 C65 1.365(5)
C64 H64 0.9500
C65 C66 1.395(5)
C65 H65 0.9500
C66 H66 0.9500
Cu2 N92 2.056(2)
Cu2 N82 2.070(2)
Cu2 N72 2.103(2)
Cu2 P22 2.1692(8)
P21 N71 1.711(2)
P21 N91 1.714(2)
P21 N81 1.715(3)
P22 C1B 1.826(3)
P22 C1A 1.827(3)
P22 C1C 1.831(3)
N71 C73 1.385(4)
N71 N72 1.387(3)
N72 C71 1.327(4)
N81 C83 1.384(4)
N81 N82 1.386(3)
N82 C81 1.322(4)
N91 C93 1.385(4)
N91 N92 1.390(3)
N92 C91 1.325(4)
C71 C72 1.409(4)
C71 C74 1.490(4)
C72 C73 1.359(5)
C72 H72 0.9500
C73 C75 1.489(4)
C74 H74A 0.9800
C74 H74B 0.9800
C74 H74C 0.9800
C75 H75A 0.9800
C75 H75B 0.9800
C75 H75C 0.9800
C81 C82 1.406(5)
C81 C84 1.488(5)
C82 C83 1.359(5)
C82 H82 0.9500
C83 C85 1.495(5)
C84 H84A 0.9800
C84 H84B 0.9800
C84 H84C 0.9800
C85 H85A 0.9800
C85 H85B 0.9800
C85 H85C 0.9800
C91 C92 1.409(4)
C91 C94 1.489(4)
C92 C93 1.354(5)
C92 H92 0.9500
C93 C95 1.490(4)
C94 H94A 0.9800
C94 H94B 0.9800
C94 H94C 0.9800
C95 H95A 0.9800
C95 H95B 0.9800
C95 H95C 0.9800
C1A C2A 1.387(4)
C1A C6A 1.394(4)
C2A C3A 1.391(5)
C2A H2A 0.9500
C3A C4A 1.380(6)
C3A H3A 0.9500
C4A C5A 1.368(6)
C4A H4A 0.9500
C5A C6A 1.387(5)
C5A H5A 0.9500
C6A H6A 0.9500
C1B C2B 1.388(4)
C1B C6B 1.393(4)
C2B C3B 1.388(4)
C2B H2B 0.9500
C3B C4B 1.378(5)
C3B H3B 0.9500
C4B C5B 1.381(5)
C4B H4B 0.9500
C5B C6B 1.388(5)
C5B H5B 0.9500
C6B H6B 0.9500
C1C C6C 1.387(4)
C1C C2C 1.387(4)
C2C C3C 1.394(4)
C2C H2C 0.9500
C3C C4C 1.378(5)
C3C H3C 0.9500
C4C C5C 1.381(5)
C4C H4C 0.9500
C5C C6C 1.385(5)
C5C H5C 0.9500
C6C H6C 0.9500
P3 F32 1.574(2)
P3 F31 1.575(2)
P3 F36 1.576(2)
P3 F33 1.588(2)
P3 F35 1.593(2)
P3 F34 1.597(2)
P4 F42B 1.524(5)
P4 F45A 1.527(4)
P4 F44A 1.554(4)
P4 F43B 1.555(5)
P4 F45B 1.566(5)
P4 F41A 1.567(4)
P4 F46B 1.574(5)
P4 F42A 1.578(4)
P4 F43A 1.577(4)
P4 F41B 1.583(5)
P4 F44B 1.585(5)
P4 F46A 1.598(4)
Cl1 C1D 1.676(5)
Cl2A C1D 1.670(6)
Cl2B C1D 1.545(5)
C1D H1A 0.9900
C1D H1B 0.9900
C1D H1C 0.9900
C1D H1D 0.9900
Cl3 C1E 1.716(4)
Cl4 C1E 1.712(4)
C1E H1E 0.9900
C1E H1F 0.9900

loop_
_geom_torsion_atom_site_label_1
_geom_torsion_atom_site_label_2
_geom_torsion_atom_site_label_3
_geom_torsion_atom_site_label_4
_geom_torsion
N31 P11 N11 C13 -141.4(2)
N21 P11 N11 C13 115.2(2)
N31 P11 N11 N12 39.0(2)
N21 P11 N11 N12 -64.4(2)
C13 N11 N12 C11 1.3(3)
P11 N11 N12 C11 -179.1(2)
C13 N11 N12 Cu1 -160.06(19)
P11 N11 N12 Cu1 19.6(3)
N31 P11 N21 C23 127.6(3)
N11 P11 N21 C23 -129.0(3)
N31 P11 N21 N22 -63.4(3)
N11 P11 N21 N22 40.1(3)
C23 N21 N22 C21 0.6(4)
P11 N21 N22 C21 -169.7(2)
C23 N21 N22 Cu1 -170.0(2)
P11 N21 N22 Cu1 19.6(3)
N11 P11 N31 C33 128.1(2)
N21 P11 N31 C33 -129.2(3)
N11 P11 N31 N32 -59.8(2)
N21 P11 N31 N32 42.8(2)
C33 N31 N32 C31 -0.2(3)
P11 N31 N32 C31 -173.2(2)
C33 N31 N32 Cu1 -173.39(19)
P11 N31 N32 Cu1 13.6(3)
N11 N12 C11 C12 -1.4(3)
Cu1 N12 C11 C12 154.6(2)
N11 N12 C11 C14 176.9(3)
Cu1 N12 C11 C14 -27.2(4)
N12 C11 C12 C13 1.0(4)
C14 C11 C12 C13 -177.1(3)
C11 C12 C13 N11 -0.1(3)
C11 C12 C13 C15 -179.0(3)
N12 N11 C13 C12 -0.7(3)
P11 N11 C13 C12 179.7(2)
N12 N11 C13 C15 178.2(3)
P11 N11 C13 C15 -1.4(4)
N21 N22 C21 C22 -1.2(4)
Cu1 N22 C21 C22 166.6(3)
N21 N22 C21 C24 178.1(3)
Cu1 N22 C21 C24 -14.1(5)
N22 C21 C22 C23 1.4(4)
C24 C21 C22 C23 -177.9(4)
C21 C22 C23 N21 -0.9(4)
C21 C22 C23 C25 179.1(4)
N22 N21 C23 C22 0.2(4)
P11 N21 C23 C22 170.4(3)
N22 N21 C23 C25 -179.8(4)
P11 N21 C23 C25 -9.6(5)
N31 N32 C31 C32 -0.7(3)
Cu1 N32 C31 C32 170.4(2)
N31 N32 C31 C34 177.0(3)
Cu1 N32 C31 C34 -11.8(5)
N32 C31 C32 C33 1.4(4)
C34 C31 C32 C33 -176.2(3)
C31 C32 C33 N31 -1.4(4)
C31 C32 C33 C35 176.2(3)
N32 N31 C33 C32 1.0(3)
P11 N31 C33 C32 174.0(2)
N32 N31 C33 C35 -176.8(3)
P11 N31 C33 C35 -3.8(4)
C51 P12 C41 C46 144.3(2)
C61 P12 C41 C46 -109.5(2)
Cu1 P12 C41 C46 16.7(3)
C51 P12 C41 C42 -35.9(3)
C61 P12 C41 C42 70.3(3)
Cu1 P12 C41 C42 -163.5(2)
C46 C41 C42 C43 0.5(5)
P12 C41 C42 C43 -179.2(3)
C41 C42 C43 C44 -0.7(6)
C42 C43 C44 C45 0.8(6)
C43 C44 C45 C46 -0.8(6)
C44 C45 C46 C41 0.7(5)
C42 C41 C46 C45 -0.6(5)
P12 C41 C46 C45 179.2(3)
C41 P12 C51 C56 -105.2(2)
C61 P12 C51 C56 146.0(2)
Cu1 P12 C51 C56 19.8(3)
C41 P12 C51 C52 73.1(3)
C61 P12 C51 C52 -35.6(3)
Cu1 P12 C51 C52 -161.9(2)
C56 C51 C52 C53 1.2(5)
P12 C51 C52 C53 -177.2(3)
C51 C52 C53 C54 -0.1(5)
C52 C53 C54 C55 -0.9(6)
C53 C54 C55 C56 0.8(5)
C52 C51 C56 C55 -1.2(5)
P12 C51 C56 C55 177.2(3)
C54 C55 C56 C51 0.2(5)
C51 P12 C61 C62 96.6(3)
C41 P12 C61 C62 -11.1(3)
Cu1 P12 C61 C62 -135.9(3)
C51 P12 C61 C66 -81.3(3)
C41 P12 C61 C66 171.0(3)
Cu1 P12 C61 C66 46.2(3)
C66 C61 C62 C63 -2.0(6)
P12 C61 C62 C63 -179.9(3)
C61 C62 C63 C64 1.0(6)
C62 C63 C64 C65 1.0(6)
C63 C64 C65 C66 -1.9(7)
C62 C61 C66 C65 1.2(6)
P12 C61 C66 C65 179.2(3)
C64 C65 C66 C61 0.8(7)
N91 P21 N71 C73 -136.1(2)
N81 P21 N71 C73 119.8(2)
N91 P21 N71 N72 49.0(2)
N81 P21 N71 N72 -55.1(2)
C73 N71 N72 C71 0.9(3)
P21 N71 N72 C71 176.5(2)
C73 N71 N72 Cu2 -171.63(19)
P21 N71 N72 Cu2 3.9(3)
N71 P21 N81 C83 -124.5(3)
N91 P21 N81 C83 131.8(3)
N71 P21 N81 N82 55.0(2)
N91 P21 N81 N82 -48.7(2)
C83 N81 N82 C81 -1.0(3)
P21 N81 N82 C81 179.5(2)
C83 N81 N82 Cu2 176.3(2)
P21 N81 N82 Cu2 -3.2(3)
N71 P21 N91 C93 129.8(3)
N81 P21 N91 C93 -127.1(3)
N71 P21 N91 N92 -54.2(2)
N81 P21 N91 N92 48.9(2)
C93 N91 N92 C91 0.5(3)
P21 N91 N92 C91 -176.0(2)
C93 N91 N92 Cu2 179.82(19)
P21 N91 N92 Cu2 3.4(3)
N71 N72 C71 C72 -0.8(3)
Cu2 N72 C71 C72 169.2(2)
N71 N72 C71 C74 -179.5(3)
Cu2 N72 C71 C74 -9.5(5)
N72 C71 C72 C73 0.4(4)
C74 C71 C72 C73 179.0(3)
C71 C72 C73 N71 0.2(3)
C71 C72 C73 C75 -177.7(3)
N72 N71 C73 C72 -0.7(3)
P21 N71 C73 C72 -176.3(2)
N72 N71 C73 C75 177.5(3)
P21 N71 C73 C75 1.9(4)
N81 N82 C81 C82 0.4(3)
Cu2 N82 C81 C82 -176.0(2)
N81 N82 C81 C84 -179.5(3)
Cu2 N82 C81 C84 4.1(5)
N82 C81 C82 C83 0.3(4)
C84 C81 C82 C83 -179.8(3)
C81 C82 C83 N81 -0.9(4)
C81 C82 C83 C85 175.0(4)
N82 N81 C83 C82 1.2(4)
P21 N81 C83 C82 -179.3(2)
N82 N81 C83 C85 -175.2(3)
P21 N81 C83 C85 4.4(5)
N91 N92 C91 C92 -0.7(3)
Cu2 N92 C91 C92 -179.8(2)
N91 N92 C91 C94 178.2(3)
Cu2 N92 C91 C94 -0.9(5)
N92 C91 C92 C93 0.6(4)
C94 C91 C92 C93 -178.2(3)
C91 C92 C93 N91 -0.3(4)
C91 C92 C93 C95 179.7(4)
N92 N91 C93 C92 -0.1(3)
P21 N91 C93 C92 176.4(2)
N92 N91 C93 C95 179.9(3)
P21 N91 C93 C95 -3.6(5)
C1B P22 C1A C2A -32.8(3)
C1C P22 C1A C2A 76.5(3)
Cu2 P22 C1A C2A -157.3(2)
C1B P22 C1A C6A 144.9(2)
C1C P22 C1A C6A -105.8(2)
Cu2 P22 C1A C6A 20.4(3)
C6A C1A C2A C3A -1.0(5)
P22 C1A C2A C3A 176.7(3)
C1A C2A C3A C4A -0.2(6)
C2A C3A C4A C5A 1.3(6)
C3A C4A C5A C6A -1.3(6)
C4A C5A C6A C1A 0.1(5)
C2A C1A C6A C5A 1.0(5)
P22 C1A C6A C5A -176.8(3)
C1A P22 C1B C2B 73.1(3)
C1C P22 C1B C2B -37.0(3)
Cu2 P22 C1B C2B -164.5(2)
C1A P22 C1B C6B -107.5(2)
C1C P22 C1B C6B 142.4(2)
Cu2 P22 C1B C6B 14.9(3)
C6B C1B C2B C3B 0.4(5)
P22 C1B C2B C3B 179.8(3)
C1B C2B C3B C4B -0.6(5)
C2B C3B C4B C5B 0.2(5)
C3B C4B C5B C6B 0.2(5)
C4B C5B C6B C1B -0.3(5)
C2B C1B C6B C5B 0.0(5)
P22 C1B C6B C5B -179.4(2)
C1B P22 C1C C6C -96.8(2)
C1A P22 C1C C6C 152.7(2)
Cu2 P22 C1C C6C 29.7(3)
C1B P22 C1C C2C 83.7(3)
C1A P22 C1C C2C -26.8(3)
Cu2 P22 C1C C2C -149.8(2)
C6C C1C C2C C3C -0.7(5)
P22 C1C C2C C3C 178.8(3)
C1C C2C C3C C4C 1.0(5)
C2C C3C C4C C5C -0.8(6)
C3C C4C C5C C6C 0.2(5)
C4C C5C C6C C1C 0.1(5)
C2C C1C C6C C5C 0.1(5)
P22 C1C C6C C5C -179.4(3)
